data_7713250
loop_
_publ_author_name
'Lindquist-Kleissler, Brent'
'Johnstone, Timothy C.'

_publ_section_title
;
 Models of the putative antimony(V)-diolate motifs in antileishmanial
 pentavalent antimonial drugs.
;
_journal_name_full 'Dalton transactions (Cambridge, England : 2003)'
_journal_paper_doi 10.1039/d3dt01623d
_journal_year 2023
_chemical_formula_moiety 'C27 H33 O2 Sb'
_chemical_formula_sum 'C27 H33 O2 Sb'
_chemical_formula_weight 511.28
_space_group_crystal_system monoclinic
_space_group_IT_number 14
_space_group_name_Hall '-P 2ybc'
_space_group_name_H-M_alt 'P 1 21/c 1'
_atom_sites_solution_hydrogens geom
_atom_sites_solution_primary dual
_atom_sites_solution_secondary difmap
_audit_creation_date 2022-12-07
_audit_creation_method
;
Olex2 1.5
(compiled 2022.04.07 svn.rca3783a0 for OlexSys, GUI svn.r6498)
;
_audit_update_record
;
2023-05-27 deposited with the CCDC.	2023-06-20 downloaded from the CCDC.
;
_cell_angle_alpha 90
_cell_angle_beta 90.7870(10)
_cell_angle_gamma 90
_cell_formula_units_Z 4
_cell_length_a 9.82520(10)
_cell_length_b 11.8813(2)
_cell_length_c 20.2807(3)
_cell_measurement_reflns_used 20528
_cell_measurement_temperature 100.00(10)
_cell_measurement_theta_max 76.6150
_cell_measurement_theta_min 4.2790
_cell_volume 2367.27(6)
_computing_cell_refinement 'CrysAlisPro 1.171.42.75a (Rigaku OD, 2022)'
_computing_data_collection 'CrysAlisPro 1.171.42.75a (Rigaku OD, 2022)'
_computing_data_reduction 'CrysAlisPro 1.171.42.75a (Rigaku OD, 2022)'
_computing_molecular_graphics 'Olex2 1.5 (Dolomanov et al., 2009)'
_computing_publication_material 'Olex2 1.5 (Dolomanov et al., 2009)'
_computing_structure_refinement 'SHELXL 2018/3 (Sheldrick, 2015)'
_computing_structure_solution 'SHELXT 2018/2 (Sheldrick, 2018)'
_diffrn_ambient_environment N~2~
_diffrn_ambient_temperature 100.00(10)
_diffrn_detector 'Hybrid Pixel Array Detector'
_diffrn_detector_area_resol_mean 10.0000
_diffrn_detector_type HyPix
_diffrn_measured_fraction_theta_full 1.000
_diffrn_measured_fraction_theta_max 0.999
_diffrn_measurement_details
;
List of Runs (angles in degrees, time in seconds):

  # Type    Start    End  Width  t~exp~   \w     \q     \k     \f   Frames
#--------------------------------------------------------------------------
  1  \w    -41.00 -15.00   0.50    0.30    --  -84.25  38.00-180.00   52
  2  \w    -42.00 -17.00   0.50    0.30    --  -84.25  38.00-120.00   50
  3  \w    -43.00 -12.00   0.50    0.30    --  -84.25  57.00 -90.00   62
  4  \w    -39.00 -13.00   0.50    0.30    --  -84.25  38.00   0.00   52
  5  \w    -40.00 -13.00   0.50    0.30    --  -84.25  38.00  30.00   54
  6  \w    -42.00 -16.00   0.50    0.30    --  -84.25  38.00  60.00   52
  7  \w     84.00 120.00   0.50    0.08    --   49.41  57.00-150.00   72
  8  \w     85.00 120.00   0.50    0.08    --   49.41  57.00-180.00   70
  9  \w    105.00 178.00   0.50    0.30    --  105.75  19.00-120.00  146
 10  \w     98.00 176.00   0.50    0.30    --  105.75  38.00 -30.00  156
 11  \w     98.00 178.00   0.50    0.30    --  105.75  19.00  60.00  160
 12  \w     87.00 121.00   0.50    0.08    --   49.41  57.00 -30.00   68
 13  \w     78.00 137.00   0.50    0.30    --  105.75 151.00  40.00  118
 14  \w     96.00 129.00   0.50    0.30    --  105.75 123.00-121.00   66
 15  \w     34.00  70.00   0.50    0.30    --  105.75 -77.00 -60.00   72
 16  \w     34.00  63.00   0.50    0.30    --  105.75 -57.00-180.00   58
 17  \w     79.00 104.00   0.50    0.30    --  105.75 -77.00 -60.00   50
 18  \w     35.00  67.00   0.50    0.30    --  105.75 -57.00   0.00   64
 19  \w     37.00  63.00   0.50    0.30    --  105.75 -57.00  30.00   52
 20  \w     34.00  59.00   0.50    0.30    --  105.75 -57.00 -30.00   50
 21  \w     34.00  67.00   0.50    0.30    --  105.75 -57.00  90.00   66
 22  \w     35.00  61.00   0.50    0.30    --  105.75 -57.00 120.00   52
 23  \w     34.00  67.00   0.50    0.30    --  105.75 -57.00 150.00   66
 24  \w     57.00 102.00   0.50    0.30    --  105.75 -99.00 150.00   90
 25  \w     86.00 111.00   0.50    0.30    --  105.75-125.00 120.00   50
 26  \w     40.00  71.00   0.50    0.30    --  105.75-125.00 120.00   62
 27  \w     38.00  72.00   0.50    0.30    --  105.75-125.00  90.00   68
 28  \w     56.00 108.00   0.50    0.08    --   49.41-151.00  -3.00  104
 29  \w     59.00 109.00   0.50    0.30    --  105.75-125.00-120.00  100
 30  \w     37.00 105.00   0.50    0.30    --  105.75-125.00 -90.00  136
 31  \w    100.00 130.00   0.50    0.30    --  105.75-151.00  -3.00   60
 32  \w     77.00 106.00   0.50    0.30    --  105.75-125.00  90.00   58
 33  \w     68.00 106.00   0.50    0.30    --  105.75 -99.00  90.00   76
 34  \w     49.00 100.00   0.50    0.30    --  105.75-123.00 158.00  102
 35  \w     33.00  82.00   0.50    0.08    --   49.41-123.00 158.00   98
 36  \w     55.00  80.00   0.50    0.30    --  105.75 -99.00  60.00   50
 37  \w     65.00 106.00   0.50    0.30    --  105.75 -99.00 -30.00   82
 38  \w     46.00 106.00   0.50    0.30    --  105.75 -99.00 -90.00  120
 39  \w   -111.00 -82.00   0.50    0.08    --  -49.41 -57.00 -30.00   58
 40  \w   -119.00 -94.00   0.50    0.08    --  -49.41 -57.00  90.00   50
 41  \w   -121.00 -82.00   0.50    0.08    --  -49.41 -57.00   0.00   78
 42  \w   -120.00 -83.00   0.50    0.08    --  -49.41 -57.00 -60.00   74
 43  \w   -120.00 -91.00   0.50    0.08    --  -49.41 -57.00-120.00   58
 44  \w   -111.00 -86.00   0.50    0.08    --  -49.41 -57.00-180.00   50
 45  \w   -141.00-115.00   0.50    0.30    --  -84.25 -77.00-180.00   52
 46  \w   -118.00 -93.00   0.50    0.08    --  -49.41-125.00-180.00   50
 47  \w   -118.00 -57.00   0.50    0.08    --  -49.41-151.00  -3.00  122
 48  \w   -114.00 -75.00   0.50    0.30    --  -84.25-151.00  -3.00   78
 49  \w   -127.00 -98.00   0.50    0.30    --  -84.25-123.00 158.00   58
 50  \w   -118.00 -93.00   0.50    0.08    --  -49.41-125.00  90.00   50
 51  \w    -89.00 -64.00   0.50    0.08    --  -49.41 151.00  40.00   50
 52  \w    -90.00 -65.00   0.50    0.30    --  -84.25 151.00  40.00   50
 53  \w    -61.00 -16.00   0.50    0.08    --  -49.41 123.00-121.00   90
 54  \w    -74.00 -49.00   0.50    0.30    --  -84.25 123.00-121.00   50
;
_diffrn_measurement_device 'four-circle diffractometer'
_diffrn_measurement_device_type 'XtaLAB Synergy, Dualflex, HyPix'
_diffrn_measurement_method '\w scans'
_diffrn_orient_matrix_type 'CrysAlisPro convention (1999,Acta A55,543-557)'
_diffrn_orient_matrix_UB_11 0.0403659000
_diffrn_orient_matrix_UB_12 0.1224160000
_diffrn_orient_matrix_UB_13 0.0158088000
_diffrn_orient_matrix_UB_21 -0.0826842000
_diffrn_orient_matrix_UB_22 0.0408466000
_diffrn_orient_matrix_UB_23 -0.0605322000
_diffrn_orient_matrix_UB_31 -0.1269925000
_diffrn_orient_matrix_UB_32 0.0123550000
_diffrn_orient_matrix_UB_33 0.0431111000
_diffrn_radiation_monochromator mirror
_diffrn_radiation_probe x-ray
_diffrn_radiation_type 'Cu K\a'
_diffrn_radiation_wavelength 1.54184
_diffrn_reflns_av_R_equivalents 0.0516
_diffrn_reflns_av_unetI/netI 0.0300
_diffrn_reflns_Laue_measured_fraction_full 1.000
_diffrn_reflns_Laue_measured_fraction_max 0.999
_diffrn_reflns_limit_h_max 9
_diffrn_reflns_limit_h_min -11
_diffrn_reflns_limit_k_max 14
_diffrn_reflns_limit_k_min -14
_diffrn_reflns_limit_l_max 24
_diffrn_reflns_limit_l_min -24
_diffrn_reflns_number 33440
_diffrn_reflns_point_group_measured_fraction_full 1.000
_diffrn_reflns_point_group_measured_fraction_max 0.999
_diffrn_reflns_theta_full 67.684
_diffrn_reflns_theta_max 70.074
_diffrn_reflns_theta_min 4.313
_diffrn_source 'micro-focus sealed X-ray tube'
_diffrn_source_type 'PhotonJet (Cu) X-ray Source'
_exptl_absorpt_coefficient_mu 9.388
_exptl_absorpt_correction_T_max 1.000
_exptl_absorpt_correction_T_min 0.746
_exptl_absorpt_correction_type gaussian
_exptl_absorpt_process_details
;
CrysAlisPro 1.171.42.75a (Rigaku Oxford Diffraction, 2022)
Numerical absorption correction based on gaussian integration over
a multifaceted crystal model
Empirical absorption correction using spherical harmonics,
implemented in SCALE3 ABSPACK scaling algorithm.
;
_exptl_crystal_colour Colorless
_exptl_crystal_density_diffrn 1.435
_exptl_crystal_description Needle
_exptl_crystal_F_000 1048
_exptl_crystal_size_max 0.16
_exptl_crystal_size_mid 0.09
_exptl_crystal_size_min 0.06
_refine_diff_density_max 0.629
_refine_diff_density_min -0.799
_refine_diff_density_rms 0.070
_refine_ls_extinction_method none
_refine_ls_goodness_of_fit_ref 1.050
_refine_ls_hydrogen_treatment constr
_refine_ls_matrix_type full
_refine_ls_number_parameters 278
_refine_ls_number_reflns 4482
_refine_ls_number_restraints 0
_refine_ls_restrained_S_all 1.050
_refine_ls_R_factor_all 0.0261
_refine_ls_R_factor_gt 0.0237
_refine_ls_shift/su_max 0.003
_refine_ls_shift/su_mean 0.000
_refine_ls_structure_factor_coef Fsqd
_refine_ls_weighting_details 'w=1/[\s^2^(Fo^2^)+(0.0330P)^2^+1.1542P] where P=(Fo^2^+2Fc^2^)/3'
_refine_ls_weighting_scheme calc
_refine_ls_wR_factor_gt 0.0614
_refine_ls_wR_factor_ref 0.0628
_reflns_Friedel_coverage 0.000
_reflns_number_gt 4118
_reflns_number_total 4482
_reflns_threshold_expression 'I > 2\s(I)'
_cod_data_source_file d3dt01623d2.cif
_cod_data_source_block 1
_cod_database_code 7713250
_shelx_shelxl_version_number 2018/3
_chemical_oxdiff_formula 'Sb C27 H33 O2'
_chemical_oxdiff_usercomment BLK0487
_shelx_space_group_comment
;
The symmetry employed for this shelxl refinement is uniquely defined
by the following loop, which should always be used as a source of
symmetry information in preference to the above space-group names.
They are only intended as comments.
;
_shelx_estimated_absorpt_t_max 0.603
_shelx_estimated_absorpt_t_min 0.315
_olex2_refinement_description
;
1. Fixed Uiso
 At 1.2 times of:
  All C(H) groups
 At 1.5 times of:
  All C(H,H,H) groups
2.a Aromatic/amide H refined with riding coordinates:
 C12(H12), C13(H13), C15(H15), C16(H16), C22(H22), C23(H23), C25(H25),
 C26(H26), C32(H32), C33(H33), C35(H35), C36(H36)
2.b Idealised Me refined as rotating group:
 C2(H2A,H2B,H2C), C3(H3A,H3B,H3C), C5(H5A,H5B,H5C), C6(H6A,H6B,H6C), C17(H17A,
 H17B,H17C), C27(H27A,H27B,H27C), C37(H37A,H37B,H37C)
;
_olex2_submission_special_instructions 'No special instructions were received'
_oxdiff_exptl_absorpt_empirical_details
;
Empirical correction (ABSPACK) includes:
- Absorption correction using spherical harmonics
- Frame scaling
- Detector area scaling
;
_oxdiff_exptl_absorpt_empirical_full_max 1.659
_oxdiff_exptl_absorpt_empirical_full_min 0.693

loop_
_space_group_symop_operation_xyz
'x, y, z'
'-x, y+1/2, -z+1/2'
'-x, -y, -z'
'x, -y-1/2, z-1/2'

loop_
_atom_site_label
_atom_site_type_symbol
_atom_site_fract_x
_atom_site_fract_y
_atom_site_fract_z
_atom_site_U_iso_or_equiv
_atom_site_adp_type
_atom_site_occupancy
_atom_site_site_symmetry_order
_atom_site_calc_flag
_atom_site_refinement_flags_posn
_atom_site_refinement_flags_adp
_atom_site_refinement_flags_occupancy
_atom_site_disorder_assembly
_atom_site_disorder_group
Sb1 Sb 0.34658(2) 0.41988(2) 0.64130(2) 0.01891(7) Uani 1 1 d . . . . .
O1 O 0.52605(15) 0.49527(14) 0.63753(8) 0.0268(3) Uani 1 1 d . . . . .
O2 O 0.45009(15) 0.32270(13) 0.70639(8) 0.0239(3) Uani 1 1 d . . . . .
C1 C 0.6239(2) 0.4601(2) 0.68671(12) 0.0241(5) Uani 1 1 d . . . . .
C2 C 0.6069(3) 0.5370(2) 0.74631(14) 0.0363(6) Uani 1 1 d . . . . .
H2A H 0.605041 0.615591 0.731729 0.054 Uiso 1 1 calc R U . . .
H2B H 0.683317 0.525743 0.777175 0.054 Uiso 1 1 calc R U . . .
H2C H 0.521429 0.518915 0.768299 0.054 Uiso 1 1 calc R U . . .
C3 C 0.7651(2) 0.4770(2) 0.65736(14) 0.0340(6) Uani 1 1 d . . . . .
H3A H 0.768860 0.439797 0.614290 0.051 Uiso 1 1 calc R U . . .
H3B H 0.834128 0.444316 0.686975 0.051 Uiso 1 1 calc R U . . .
H3C H 0.782659 0.557631 0.652018 0.051 Uiso 1 1 calc R U . . .
C4 C 0.5938(2) 0.3346(2) 0.70443(11) 0.0233(5) Uani 1 1 d . . . . .
C5 C 0.6502(3) 0.2996(2) 0.77159(12) 0.0304(5) Uani 1 1 d . . . . .
H5A H 0.605039 0.342952 0.806106 0.046 Uiso 1 1 calc R U . . .
H5B H 0.748314 0.314188 0.773507 0.046 Uiso 1 1 calc R U . . .
H5C H 0.633478 0.219152 0.778427 0.046 Uiso 1 1 calc R U . . .
C6 C 0.6493(2) 0.2535(2) 0.65259(13) 0.0309(5) Uani 1 1 d . . . . .
H6A H 0.616526 0.177230 0.661555 0.046 Uiso 1 1 calc R U . . .
H6B H 0.748996 0.254402 0.654385 0.046 Uiso 1 1 calc R U . . .
H6C H 0.617824 0.277170 0.608665 0.046 Uiso 1 1 calc R U . . .
C11 C 0.2596(2) 0.55764(19) 0.58633(11) 0.0221(5) Uani 1 1 d . . . . .
C12 C 0.3328(2) 0.6476(2) 0.56073(11) 0.0244(5) Uani 1 1 d . . . . .
H12 H 0.427413 0.654134 0.570272 0.029 Uiso 1 1 calc R U . . .
C13 C 0.2688(2) 0.7275(2) 0.52147(12) 0.0266(5) Uani 1 1 d . . . . .
H13 H 0.320545 0.788352 0.504567 0.032 Uiso 1 1 calc R U . . .
C14 C 0.1298(2) 0.7209(2) 0.50613(11) 0.0268(5) Uani 1 1 d . . . . .
C15 C 0.0568(2) 0.6325(2) 0.53311(12) 0.0275(5) Uani 1 1 d . . . . .
H15 H -0.038267 0.627136 0.524544 0.033 Uiso 1 1 calc R U . . .
C16 C 0.1199(2) 0.5519(2) 0.57226(12) 0.0258(5) Uani 1 1 d . . . . .
H16 H 0.067698 0.491967 0.589803 0.031 Uiso 1 1 calc R U . . .
C17 C 0.0591(3) 0.8051(2) 0.46174(13) 0.0368(6) Uani 1 1 d . . . . .
H17A H 0.049889 0.773752 0.417214 0.055 Uiso 1 1 calc R U . . .
H17B H 0.112948 0.874522 0.460159 0.055 Uiso 1 1 calc R U . . .
H17C H -0.031296 0.821859 0.479009 0.055 Uiso 1 1 calc R U . . .
C21 C 0.1922(2) 0.42025(18) 0.71467(12) 0.0214(5) Uani 1 1 d . . . . .
C22 C 0.1544(2) 0.3225(2) 0.74777(12) 0.0258(5) Uani 1 1 d . . . . .
H22 H 0.191486 0.251994 0.735168 0.031 Uiso 1 1 calc R U . . .
C23 C 0.0625(2) 0.3280(2) 0.79914(12) 0.0273(5) Uani 1 1 d . . . . .
H23 H 0.035760 0.260793 0.820753 0.033 Uiso 1 1 calc R U . . .
C24 C 0.0091(2) 0.4306(2) 0.81937(12) 0.0265(5) Uani 1 1 d . . . . .
C25 C 0.0473(2) 0.5277(2) 0.78630(11) 0.0252(5) Uani 1 1 d . . . . .
H25 H 0.011637 0.598354 0.799574 0.030 Uiso 1 1 calc R U . . .
C26 C 0.1370(2) 0.5229(2) 0.73416(11) 0.0234(5) Uani 1 1 d . . . . .
H26 H 0.160874 0.589915 0.711568 0.028 Uiso 1 1 calc R U . . .
C27 C -0.0841(3) 0.4378(2) 0.87789(13) 0.0348(6) Uani 1 1 d . . . . .
H27A H -0.029420 0.442529 0.918573 0.052 Uiso 1 1 calc R U . . .
H27B H -0.141743 0.370539 0.879259 0.052 Uiso 1 1 calc R U . . .
H27C H -0.141541 0.504906 0.873767 0.052 Uiso 1 1 calc R U . . .
C31 C 0.3292(2) 0.29574(19) 0.56671(11) 0.0215(4) Uani 1 1 d . . . . .
C32 C 0.3197(2) 0.3290(2) 0.50049(11) 0.0232(4) Uani 1 1 d . . . . .
H32 H 0.311830 0.406623 0.489782 0.028 Uiso 1 1 calc R U . . .
C33 C 0.3218(2) 0.2494(2) 0.45051(11) 0.0251(5) Uani 1 1 d . . . . .
H33 H 0.315777 0.273550 0.405906 0.030 Uiso 1 1 calc R U . . .
C34 C 0.3326(2) 0.1347(2) 0.46422(12) 0.0246(5) Uani 1 1 d . . . . .
C35 C 0.3400(2) 0.1020(2) 0.53041(13) 0.0275(5) Uani 1 1 d . . . . .
H35 H 0.345951 0.024247 0.540996 0.033 Uiso 1 1 calc R U . . .
C36 C 0.3388(2) 0.1807(2) 0.58091(12) 0.0251(5) Uani 1 1 d . . . . .
H36 H 0.344433 0.156299 0.625472 0.030 Uiso 1 1 calc R U . . .
C37 C 0.3394(3) 0.0497(2) 0.40940(13) 0.0327(5) Uani 1 1 d . . . . .
H37A H 0.384633 -0.018607 0.425571 0.049 Uiso 1 1 calc R U . . .
H37B H 0.390977 0.081212 0.372722 0.049 Uiso 1 1 calc R U . . .
H37C H 0.246978 0.031207 0.394183 0.049 Uiso 1 1 calc R U . . .

loop_
_atom_site_aniso_label
_atom_site_aniso_U_11
_atom_site_aniso_U_22
_atom_site_aniso_U_33
_atom_site_aniso_U_23
_atom_site_aniso_U_13
_atom_site_aniso_U_12
Sb1 0.01647(9) 0.01776(9) 0.02251(9) 0.00020(5) 0.00053(6) 0.00040(5)
O1 0.0205(7) 0.0252(9) 0.0345(9) 0.0076(7) -0.0041(6) -0.0031(6)
O2 0.0190(7) 0.0240(8) 0.0287(8) 0.0055(7) -0.0006(6) 0.0013(6)
C1 0.0209(11) 0.0200(11) 0.0312(12) 0.0007(9) -0.0039(9) 0.0008(9)
C2 0.0407(14) 0.0235(13) 0.0445(15) -0.0065(11) -0.0082(12) 0.0034(11)
C3 0.0239(11) 0.0349(14) 0.0430(14) 0.0094(12) -0.0046(10) -0.0034(10)
C4 0.0193(10) 0.0236(12) 0.0271(11) -0.0003(9) -0.0024(8) 0.0009(9)
C5 0.0296(12) 0.0299(13) 0.0315(13) 0.0033(10) -0.0045(10) 0.0026(10)
C6 0.0288(12) 0.0265(13) 0.0374(13) -0.0060(11) 0.0025(10) 0.0035(10)
C11 0.0217(11) 0.0208(11) 0.0237(11) -0.0007(9) 0.0019(9) 0.0034(9)
C12 0.0203(10) 0.0256(12) 0.0275(11) 0.0009(9) 0.0028(9) 0.0005(9)
C13 0.0291(12) 0.0241(12) 0.0268(11) 0.0023(9) 0.0051(9) 0.0010(9)
C14 0.0289(12) 0.0279(13) 0.0234(11) -0.0019(9) 0.0019(9) 0.0080(10)
C15 0.0215(11) 0.0315(13) 0.0293(12) -0.0036(10) -0.0022(9) 0.0045(9)
C16 0.0225(11) 0.0251(12) 0.0297(12) 0.0012(10) 0.0005(9) -0.0011(9)
C17 0.0360(13) 0.0404(15) 0.0340(14) 0.0098(12) 0.0021(11) 0.0113(11)
C21 0.0175(10) 0.0218(12) 0.0251(11) -0.0001(8) 0.0024(9) -0.0006(8)
C22 0.0243(11) 0.0205(12) 0.0327(12) 0.0012(10) 0.0005(9) 0.0002(9)
C23 0.0249(11) 0.0273(12) 0.0299(12) 0.0068(10) 0.0008(9) -0.0050(9)
C24 0.0215(11) 0.0344(14) 0.0236(12) -0.0002(9) -0.0008(9) -0.0045(9)
C25 0.0246(11) 0.0261(12) 0.0249(11) -0.0028(9) 0.0006(9) 0.0007(9)
C26 0.0218(10) 0.0220(12) 0.0264(11) 0.0001(9) 0.0001(9) -0.0013(9)
C27 0.0309(13) 0.0446(16) 0.0292(13) -0.0005(11) 0.0059(11) -0.0049(11)
C31 0.0154(10) 0.0224(11) 0.0265(11) -0.0011(9) 0.0000(8) -0.0010(8)
C32 0.0215(10) 0.0211(11) 0.0271(11) 0.0012(9) -0.0001(8) 0.0008(9)
C33 0.0226(10) 0.0282(12) 0.0245(11) -0.0003(10) 0.0012(8) 0.0018(9)
C34 0.0148(10) 0.0272(12) 0.0318(12) -0.0044(10) -0.0007(8) -0.0001(8)
C35 0.0252(11) 0.0209(11) 0.0365(13) -0.0004(10) -0.0007(10) -0.0002(9)
C36 0.0257(11) 0.0214(11) 0.0283(12) 0.0029(9) -0.0007(9) -0.0011(9)
C37 0.0317(13) 0.0312(13) 0.0351(14) -0.0080(11) -0.0033(10) 0.0038(11)

loop_
_atom_type_symbol
_atom_type_description
_atom_type_scat_dispersion_real
_atom_type_scat_dispersion_imag
_atom_type_scat_source
C C 0.0181 0.0091 'International Tables Vol C Tables 4.2.6.8 and 6.1.1.4'
H H 0.0000 0.0000 'International Tables Vol C Tables 4.2.6.8 and 6.1.1.4'
O O 0.0492 0.0322 'International Tables Vol C Tables 4.2.6.8 and 6.1.1.4'
Sb Sb -0.0562 5.8946 'International Tables Vol C Tables 4.2.6.8 and 6.1.1.4'

loop_
_exptl_crystal_face_index_h
_exptl_crystal_face_index_k
_exptl_crystal_face_index_l
_exptl_crystal_face_perp_dist
2 0 -1 0.0286
-2 0 1 0.0471
-2 -1 -2 0.0411
2 1 2 0.0210
-1 0 1 0.0497
-1 -1 -2 0.0358
1 1 2 0.0358
0 -1 -2 0.0454
-2 -1 1 0.0510
-1 -2 -2 0.0526
1 2 2 0.0526
-1 -2 -1 0.0574
-2 -2 1 0.0531
0 1 1 0.0648
2 1 -2 0.0361
-1 1 2 0.0520
-2 -1 2 0.0529
0 2 1 0.0701
-1 -2 1 0.0654
0 -1 0 0.0812
1 2 -2 0.0447
-1 -2 2 0.0692
2 -1 -2 0.0332
0 1 -2 0.0463
1 0 -2 0.0287
-1 0 2 0.0515
-1 1 -1 0.0529
1 -1 2 0.0792
0 0 1 0.0541
0 0 -1 0.0323
-1 0 -2 0.0442

loop_
_geom_angle_atom_site_label_1
_geom_angle_atom_site_label_2
_geom_angle_atom_site_label_3
_geom_angle
_geom_angle_site_symmetry_1
_geom_angle_site_symmetry_3
_geom_angle_publ_flag
O1 Sb1 O2 80.97(6) . . ?
O1 Sb1 C11 89.06(8) . . ?
O1 Sb1 C21 131.77(8) . . ?
O1 Sb1 C31 110.52(7) . . ?
O2 Sb1 C11 165.35(8) . . ?
O2 Sb1 C21 84.37(8) . . ?
O2 Sb1 C31 95.95(8) . . ?
C21 Sb1 C11 94.49(8) . . ?
C31 Sb1 C11 97.60(9) . . ?
C31 Sb1 C21 116.57(8) . . ?
C1 O1 Sb1 115.40(13) . . ?
C4 O2 Sb1 114.66(13) . . ?
O1 C1 C2 107.22(19) . . ?
O1 C1 C3 107.04(18) . . ?
O1 C1 C4 108.05(17) . . ?
C2 C1 C3 109.8(2) . . ?
C2 C1 C4 111.5(2) . . ?
C3 C1 C4 112.95(19) . . ?
C1 C2 H2A 109.5 . . ?
C1 C2 H2B 109.5 . . ?
C1 C2 H2C 109.5 . . ?
H2A C2 H2B 109.5 . . ?
H2A C2 H2C 109.5 . . ?
H2B C2 H2C 109.5 . . ?
C1 C3 H3A 109.5 . . ?
C1 C3 H3B 109.5 . . ?
C1 C3 H3C 109.5 . . ?
H3A C3 H3B 109.5 . . ?
H3A C3 H3C 109.5 . . ?
H3B C3 H3C 109.5 . . ?
O2 C4 C1 107.01(17) . . ?
O2 C4 C5 107.33(18) . . ?
O2 C4 C6 108.69(19) . . ?
C5 C4 C1 113.48(19) . . ?
C5 C4 C6 108.3(2) . . ?
C6 C4 C1 111.81(19) . . ?
C4 C5 H5A 109.5 . . ?
C4 C5 H5B 109.5 . . ?
C4 C5 H5C 109.5 . . ?
H5A C5 H5B 109.5 . . ?
H5A C5 H5C 109.5 . . ?
H5B C5 H5C 109.5 . . ?
C4 C6 H6A 109.5 . . ?
C4 C6 H6B 109.5 . . ?
C4 C6 H6C 109.5 . . ?
H6A C6 H6B 109.5 . . ?
H6A C6 H6C 109.5 . . ?
H6B C6 H6C 109.5 . . ?
C12 C11 Sb1 124.98(17) . . ?
C12 C11 C16 118.1(2) . . ?
C16 C11 Sb1 116.78(17) . . ?
C11 C12 H12 119.7 . . ?
C13 C12 C11 120.5(2) . . ?
C13 C12 H12 119.7 . . ?
C12 C13 H13 119.2 . . ?
C12 C13 C14 121.6(2) . . ?
C14 C13 H13 119.2 . . ?
C13 C14 C17 122.4(2) . . ?
C15 C14 C13 117.6(2) . . ?
C15 C14 C17 120.0(2) . . ?
C14 C15 H15 119.4 . . ?
C16 C15 C14 121.3(2) . . ?
C16 C15 H15 119.4 . . ?
C11 C16 H16 119.5 . . ?
C15 C16 C11 120.9(2) . . ?
C15 C16 H16 119.5 . . ?
C14 C17 H17A 109.5 . . ?
C14 C17 H17B 109.5 . . ?
C14 C17 H17C 109.5 . . ?
H17A C17 H17B 109.5 . . ?
H17A C17 H17C 109.5 . . ?
H17B C17 H17C 109.5 . . ?
C22 C21 Sb1 121.96(16) . . ?
C26 C21 Sb1 118.78(16) . . ?
C26 C21 C22 119.0(2) . . ?
C21 C22 H22 119.9 . . ?
C23 C22 C21 120.1(2) . . ?
C23 C22 H22 119.9 . . ?
C22 C23 H23 119.5 . . ?
C22 C23 C24 120.9(2) . . ?
C24 C23 H23 119.5 . . ?
C23 C24 C27 121.0(2) . . ?
C25 C24 C23 118.7(2) . . ?
C25 C24 C27 120.2(2) . . ?
C24 C25 H25 119.6 . . ?
C26 C25 C24 120.8(2) . . ?
C26 C25 H25 119.6 . . ?
C21 C26 H26 119.8 . . ?
C25 C26 C21 120.4(2) . . ?
C25 C26 H26 119.8 . . ?
C24 C27 H27A 109.5 . . ?
C24 C27 H27B 109.5 . . ?
C24 C27 H27C 109.5 . . ?
H27A C27 H27B 109.5 . . ?
H27A C27 H27C 109.5 . . ?
H27B C27 H27C 109.5 . . ?
C32 C31 Sb1 119.43(17) . . ?
C36 C31 Sb1 121.92(17) . . ?
C36 C31 C32 118.4(2) . . ?
C31 C32 H32 119.8 . . ?
C33 C32 C31 120.4(2) . . ?
C33 C32 H32 119.8 . . ?
C32 C33 H33 119.2 . . ?
C32 C33 C34 121.5(2) . . ?
C34 C33 H33 119.2 . . ?
C33 C34 C35 117.8(2) . . ?
C33 C34 C37 120.8(2) . . ?
C35 C34 C37 121.4(2) . . ?
C34 C35 H35 119.3 . . ?
C36 C35 C34 121.4(2) . . ?
C36 C35 H35 119.3 . . ?
C31 C36 H36 119.7 . . ?
C35 C36 C31 120.5(2) . . ?
C35 C36 H36 119.7 . . ?
C34 C37 H37A 109.5 . . ?
C34 C37 H37B 109.5 . . ?
C34 C37 H37C 109.5 . . ?
H37A C37 H37B 109.5 . . ?
H37A C37 H37C 109.5 . . ?
H37B C37 H37C 109.5 . . ?

loop_
_geom_bond_atom_site_label_1
_geom_bond_atom_site_label_2
_geom_bond_distance
_geom_bond_site_symmetry_2
_geom_bond_publ_flag
Sb1 O1 1.9802(15) . ?
Sb1 O2 2.0182(16) . ?
Sb1 C11 2.151(2) . ?
Sb1 C21 2.139(2) . ?
Sb1 C31 2.118(2) . ?
O1 C1 1.438(3) . ?
O2 C4 1.420(3) . ?
C1 C2 1.526(3) . ?
C1 C3 1.530(3) . ?
C1 C4 1.563(3) . ?
C2 H2A 0.9800 . ?
C2 H2B 0.9800 . ?
C2 H2C 0.9800 . ?
C3 H3A 0.9800 . ?
C3 H3B 0.9800 . ?
C3 H3C 0.9800 . ?
C4 C5 1.521(3) . ?
C4 C6 1.531(3) . ?
C5 H5A 0.9800 . ?
C5 H5B 0.9800 . ?
C5 H5C 0.9800 . ?
C6 H6A 0.9800 . ?
C6 H6B 0.9800 . ?
C6 H6C 0.9800 . ?
C11 C12 1.393(3) . ?
C11 C16 1.399(3) . ?
C12 H12 0.9500 . ?
C12 C13 1.385(3) . ?
C13 H13 0.9500 . ?
C13 C14 1.399(3) . ?
C14 C15 1.389(4) . ?
C14 C17 1.509(3) . ?
C15 H15 0.9500 . ?
C15 C16 1.384(4) . ?
C16 H16 0.9500 . ?
C17 H17A 0.9800 . ?
C17 H17B 0.9800 . ?
C17 H17C 0.9800 . ?
C21 C22 1.394(3) . ?
C21 C26 1.394(3) . ?
C22 H22 0.9500 . ?
C22 C23 1.389(3) . ?
C23 H23 0.9500 . ?
C23 C24 1.391(4) . ?
C24 C25 1.389(3) . ?
C24 C27 1.511(3) . ?
C25 H25 0.9500 . ?
C25 C26 1.387(3) . ?
C26 H26 0.9500 . ?
C27 H27A 0.9800 . ?
C27 H27B 0.9800 . ?
C27 H27C 0.9800 . ?
C31 C32 1.402(3) . ?
C31 C36 1.400(3) . ?
C32 H32 0.9500 . ?
C32 C33 1.387(3) . ?
C33 H33 0.9500 . ?
C33 C34 1.394(3) . ?
C34 C35 1.398(4) . ?
C34 C37 1.504(3) . ?
C35 H35 0.9500 . ?
C35 C36 1.387(4) . ?
C36 H36 0.9500 . ?
C37 H37A 0.9800 . ?
C37 H37B 0.9800 . ?
C37 H37C 0.9800 . ?

loop_
_geom_torsion_atom_site_label_1
_geom_torsion_atom_site_label_2
_geom_torsion_atom_site_label_3
_geom_torsion_atom_site_label_4
_geom_torsion
_geom_torsion_site_symmetry_1
_geom_torsion_site_symmetry_2
_geom_torsion_site_symmetry_3
_geom_torsion_site_symmetry_4
_geom_torsion_publ_flag
Sb1 O1 C1 C2 -90.4(2) . . . . ?
Sb1 O1 C1 C3 151.79(16) . . . . ?
Sb1 O1 C1 C4 29.9(2) . . . . ?
Sb1 O2 C4 C1 33.7(2) . . . . ?
Sb1 O2 C4 C5 155.85(15) . . . . ?
Sb1 O2 C4 C6 -87.19(19) . . . . ?
Sb1 C11 C12 C13 174.77(17) . . . . ?
Sb1 C11 C16 C15 -175.28(18) . . . . ?
Sb1 C21 C22 C23 174.25(18) . . . . ?
Sb1 C21 C26 C25 -173.22(17) . . . . ?
Sb1 C31 C32 C33 173.61(16) . . . . ?
Sb1 C31 C36 C35 -173.81(17) . . . . ?
O1 C1 C4 O2 -39.9(2) . . . . ?
O1 C1 C4 C5 -158.05(18) . . . . ?
O1 C1 C4 C6 79.1(2) . . . . ?
C2 C1 C4 O2 77.7(2) . . . . ?
C2 C1 C4 C5 -40.5(3) . . . . ?
C2 C1 C4 C6 -163.4(2) . . . . ?
C3 C1 C4 O2 -158.07(19) . . . . ?
C3 C1 C4 C5 83.7(2) . . . . ?
C3 C1 C4 C6 -39.2(3) . . . . ?
C11 C12 C13 C14 -0.1(4) . . . . ?
C12 C11 C16 C15 1.0(4) . . . . ?
C12 C13 C14 C15 1.6(3) . . . . ?
C12 C13 C14 C17 -178.1(2) . . . . ?
C13 C14 C15 C16 -1.8(3) . . . . ?
C14 C15 C16 C11 0.5(4) . . . . ?
C16 C11 C12 C13 -1.2(3) . . . . ?
C17 C14 C15 C16 177.9(2) . . . . ?
C21 C22 C23 C24 -1.4(4) . . . . ?
C22 C21 C26 C25 0.9(3) . . . . ?
C22 C23 C24 C25 1.3(4) . . . . ?
C22 C23 C24 C27 -176.2(2) . . . . ?
C23 C24 C25 C26 0.0(4) . . . . ?
C24 C25 C26 C21 -1.1(4) . . . . ?
C26 C21 C22 C23 0.3(4) . . . . ?
C27 C24 C25 C26 177.5(2) . . . . ?
C31 C32 C33 C34 0.3(3) . . . . ?
C32 C31 C36 C35 0.6(3) . . . . ?
C32 C33 C34 C35 0.6(3) . . . . ?
C32 C33 C34 C37 -178.0(2) . . . . ?
C33 C34 C35 C36 -1.0(3) . . . . ?
C34 C35 C36 C31 0.4(3) . . . . ?
C36 C31 C32 C33 -0.9(3) . . . . ?
C37 C34 C35 C36 177.6(2) . . . . ?

loop_
_exptl_oxdiff_crystal_face_indexfrac_h
_exptl_oxdiff_crystal_face_indexfrac_k
_exptl_oxdiff_crystal_face_indexfrac_l
_exptl_oxdiff_crystal_face_x
_exptl_oxdiff_crystal_face_y
_exptl_oxdiff_crystal_face_z
2.0006 0.0000 -0.9992 0.0650 -0.1049 -0.2971
-2.0006 -0.0000 0.9992 -0.0650 0.1049 0.2971
-2.0010 -0.9994 -2.0003 -0.2347 0.2457 0.1555
2.0010 0.9994 2.0003 0.2347 -0.2457 -0.1555
-1.0003 -0.0001 0.9995 -0.0246 0.0222 0.1701
-1.0006 -0.9995 -2.0000 -0.1944 0.1630 0.0285
1.0006 0.9995 2.0000 0.1944 -0.1630 -0.0285
-0.0003 -0.9996 -1.9996 -0.1540 0.0802 -0.0985
-2.0009 -1.0001 0.9993 -0.1874 0.0641 0.2848
-1.0009 -1.9996 -1.9998 -0.3168 0.1221 0.0162
1.0009 1.9996 1.9998 0.3168 -0.1221 -0.0162
-1.0008 -1.9998 -1.0000 -0.3010 0.0616 0.0593
-2.0011 -2.0002 0.9994 -0.3098 0.0233 0.2725
0.0003 0.9998 0.9997 0.1382 -0.0197 0.0554
2.0008 1.0004 -1.9991 0.1716 -0.0036 -0.3279
-1.0000 0.9997 1.9993 0.1136 0.0025 0.2255
-2.0008 -1.0004 1.9991 -0.1716 0.0036 0.3279
0.0005 1.9999 0.9996 0.2606 0.0211 0.0677
-1.0008 -2.0003 0.9997 -0.2695 -0.0595 0.1455
-0.0002 -1.0001 0.0001 -0.1224 -0.0408 -0.0123
1.0007 2.0005 -1.9996 0.2537 0.1200 -0.1886
-1.0007 -2.0005 1.9996 -0.2537 -0.1200 0.1886
2.0004 -0.9998 -1.9989 -0.0732 -0.0852 -0.3526
0.0002 1.0006 -1.9998 0.0909 0.1619 -0.0739
1.0003 0.0004 -1.9994 0.0088 0.0383 -0.2132
-1.0003 -0.0004 1.9994 -0.0088 -0.0383 0.2132
-1.0001 1.0004 -1.0003 0.0663 0.1841 0.0962
1.0002 -1.0007 2.0002 -0.0505 -0.2446 -0.0531
0.0000 -0.0002 0.9999 0.0158 -0.0605 0.0431
-0.0000 0.0002 -0.9999 -0.0158 0.0605 -0.0431
-1.0004 0.0006 -2.0001 -0.0719 0.2038 0.0408
